data_4031462
loop_
_publ_author_name
'Hargrave, K.D.'
'Wisian-Neilson, P.'
'McPhail, A.T.'
'Spielvogel, B.F.'

_publ_section_title
;
 Synthesis and crystal structure of hexakis(ammonia-cyanoborane) sodium
 iodide
;
_journal_name_full
;
Journal of the Chemical Society. Dalton Transactions, Inorganic Chemistry 
(1972-)
;
_journal_page_first 2150
_journal_page_last 2153
_journal_volume 1977
_journal_year 1977
_chemical_formula_sum 'C6 H30 B6 I N12 Na'
_chemical_name_systematic '(Na ((N H3) B H2 (C N))6) I'
_space_group_IT_number 148
_symmetry_space_group_name_Hall '-P 3*'
_symmetry_space_group_name_H-M 'R -3 :R'
_cell_angle_alpha 82.54
_cell_angle_beta 82.54
_cell_angle_gamma 82.54
_cell_formula_units_Z 1
_cell_length_a 8.506
_cell_length_b 8.506
_cell_length_c 8.506
_cell_volume 601.044
_citation_journal_id_ASTM JCDTBI
_cod_data_source_file Hargrave_JCDTBI_1977_140.cif
_cod_data_source_block C6H30B6I1N12Na1
_cod_original_cell_volume 601.0439
_cod_original_sg_symbol_Hall '-R 3 (-y+z,x+z,-x+y+z)'
_cod_original_formula_sum 'C6 H30 B6 I1 N12 Na1'
_cod_database_code 4031462

loop_
_symmetry_equiv_pos_as_xyz
x,y,z
z,x,y
y,z,x
-x,-y,-z
-z,-x,-y
-y,-z,-x

loop_
_atom_site_label
_atom_site_type_symbol
_atom_site_fract_x
_atom_site_fract_y
_atom_site_fract_z
_atom_site_occupancy
_atom_site_U_iso_or_equiv
H5 H-1 0.215 0.045 0.373 1 0.0
H3 H+1 0.293 -0.163 0.591 1 0.0
H4 H-1 0.093 0.147 0.539 1 0.0
Na1 Na+1 0.5 0.5 0.5 1 0.0
B1 B+3 0.1994 0.064 0.5074 1 0.0
H2 H+1 0.18 -0.111 0.719 1 0.0
C1 C+2 0.3441 0.1475 0.5434 1 0.0
N2 N-3 0.4443 0.2177 0.5664 1 0.0
H1 H+1 0.107 -0.176 0.581 1 0.0
N1 N-3 0.1978 -0.105 0.6095 1 0.0
I1 I-1 0 0 0 1 0.0
